data_7024781
loop_
_publ_author_name
'Bruce, Michael I.'
'Fox, Mark A.'
'Low, Paul J.'
'Skelton, Brian W.'
'Zaitseva, Natasha N.'

_publ_section_title
;
 Some reactions of an eta3-tetracyanobutadienyl-ruthenium complex.
;
_journal_issue 15
_journal_name_full 'Dalton transactions (Cambridge, England : 2003)'
_journal_page_first 3759
_journal_page_last 3770
_journal_paper_doi 10.1039/b921324d
_journal_volume 39
_journal_year 2010
_chemical_formula_moiety 'C37 H25 N4 P Ru'
_chemical_formula_sum 'C37 H25 N4 P Ru'
_chemical_formula_weight 657.65
_chemical_name_systematic
;
?
;
_space_group_IT_number 14
_symmetry_cell_setting monoclinic
_symmetry_space_group_name_Hall '-P 2ybc'
_symmetry_space_group_name_H-M 'P 1 21/c 1'
_atom_sites_solution_hydrogens geom
_atom_sites_solution_primary direct
_atom_sites_solution_secondary difmap
_audit_creation_date 2008-10-14T21:02:17-00:00
_audit_creation_method 'WinGX routine CIF_UPDATE'
_cell_angle_alpha 90
_cell_angle_beta 99.2310(10)
_cell_angle_gamma 90
_cell_formula_units_Z 4
_cell_length_a 8.71670(10)
_cell_length_b 17.6764(2)
_cell_length_c 19.8463(2)
_cell_measurement_reflns_used 12176
_cell_measurement_temperature 100(2)
_cell_measurement_theta_max 67.0339
_cell_measurement_theta_min 3.3603
_cell_volume 3018.31(6)
_computing_cell_refinement
;
CrysAlis RED, Oxford Diffraction Ltd.,
Version 1.171.32.29 (release 10-06-2008 CrysAlis171 .NET)
(compiled Jun 10 2008,16:49:55)
;
_computing_data_collection
;
CrysAlis CCD, Oxford Diffraction Ltd.,
Version 1.171.32.29 (release 10-06-2008 CrysAlis171 .NET)
(compiled Jun 10 2008,16:49:55)
;
_computing_data_reduction
;
CrysAlis RED, Oxford Diffraction Ltd.,
Version 1.171.32.29 (release 10-06-2008 CrysAlis171 .NET)
(compiled Jun 10 2008,16:49:55)
;
_computing_structure_refinement 'SHELXL-97 (Sheldrick, 1997)'
_diffrn_ambient_temperature 100(2)
_diffrn_detector_area_resol_mean 10.4738
_diffrn_measured_fraction_theta_full 0.987
_diffrn_measured_fraction_theta_max 0.987
_diffrn_measurement_device_type
;
Oxford Diffraction Gemini diffractometer
;
_diffrn_measurement_method '\w scans'
_diffrn_orient_matrix_UB_11 -0.0762737853
_diffrn_orient_matrix_UB_12 -0.0673407339
_diffrn_orient_matrix_UB_13 0.0316901226
_diffrn_orient_matrix_UB_21 -0.0843957767
_diffrn_orient_matrix_UB_22 -0.0228414097
_diffrn_orient_matrix_UB_23 -0.0713370519
_diffrn_orient_matrix_UB_31 0.1384130947
_diffrn_orient_matrix_UB_32 -0.0509208588
_diffrn_orient_matrix_UB_33 -0.0097576206
_diffrn_radiation_monochromator graphite
_diffrn_radiation_type CuK\a
_diffrn_radiation_wavelength 1.54184
_diffrn_reflns_av_R_equivalents 0.0775
_diffrn_reflns_av_unetI/netI 0.0412
_diffrn_reflns_limit_h_max 10
_diffrn_reflns_limit_h_min -9
_diffrn_reflns_limit_k_max 20
_diffrn_reflns_limit_k_min -21
_diffrn_reflns_limit_l_max 23
_diffrn_reflns_limit_l_min -22
_diffrn_reflns_number 30233
_diffrn_reflns_theta_full 67.12
_diffrn_reflns_theta_max 67.12
_diffrn_reflns_theta_min 3.37
_exptl_absorpt_coefficient_mu 4.958
_exptl_absorpt_correction_T_max 0.827
_exptl_absorpt_correction_T_min 0.671
_exptl_absorpt_correction_type gaussian
_exptl_absorpt_process_details
;
CrysAlis RED, Oxford Diffraction Ltd.,
Version 1.171.32.29 (release 10-06-2008 CrysAlis171 .NET)
(compiled Jun 10 2008,16:49:55)
Numerical absorption correction based on gaussian integration over
a multifaceted crystal model
;
_exptl_crystal_density_diffrn 1.447
_exptl_crystal_density_method 'not measured'
_exptl_crystal_F_000 1336
_exptl_crystal_size_max 0.11
_exptl_crystal_size_mid 0.11
_exptl_crystal_size_min 0.05
_refine_diff_density_max 2.06
_refine_diff_density_min -0.577
_refine_diff_density_rms 0.094
_refine_ls_extinction_method none
_refine_ls_goodness_of_fit_ref 1.038
_refine_ls_hydrogen_treatment constr
_refine_ls_matrix_type full
_refine_ls_number_parameters 388
_refine_ls_number_reflns 5340
_refine_ls_number_restraints 0
_refine_ls_restrained_S_all 1.038
_refine_ls_R_factor_all 0.0479
_refine_ls_R_factor_gt 0.0368
_refine_ls_shift/su_max 0.001
_refine_ls_shift/su_mean 0
_refine_ls_structure_factor_coef Fsqd
_refine_ls_weighting_details 'calc w=1/[\s^2^(Fo^2^)+(0.0611P)^2^+1.0760P] where P=(Fo^2^+2Fc^2^)/3'
_refine_ls_weighting_scheme calc
_refine_ls_wR_factor_gt 0.0916
_refine_ls_wR_factor_ref 0.0972
_reflns_number_gt 4429
_reflns_number_total 5340
_reflns_threshold_expression I>2sigma(I)
_cod_data_source_file b921324d.txt
_cod_data_source_block br1377c
_cod_original_sg_symbol_Hall -p_2ybc
_cod_database_code 7024781

loop_
_symmetry_equiv_pos_as_xyz
'x, y, z'
'-x, y+1/2, -z+1/2'
'-x, -y, -z'
'x, -y-1/2, z-1/2'

loop_
_atom_site_label
_atom_site_type_symbol
_atom_site_fract_x
_atom_site_fract_y
_atom_site_fract_z
_atom_site_U_iso_or_equiv
_atom_site_adp_type
_atom_site_occupancy
_atom_site_symmetry_multiplicity
_atom_site_calc_flag
_atom_site_refinement_flags
Ru1 Ru 0.16147(3) 0.272678(12) 0.673871(11) 0.01333(10) Uani 1 1 d .
P1 P 0.39848(9) 0.33221(4) 0.72111(4) 0.01401(17) Uani 1 1 d .
C111 C 0.5303(4) 0.26675(17) 0.77334(16) 0.0158(6) Uani 1 1 d .
C112 C 0.4772(4) 0.19594(19) 0.79085(18) 0.0231(7) Uani 1 1 d .
H112 H 0.3743 0.1805 0.773 0.028 Uiso 1 1 calc R
C113 C 0.5736(5) 0.1478(2) 0.83412(19) 0.0283(8) Uani 1 1 d .
H113 H 0.5357 0.0999 0.8457 0.034 Uiso 1 1 calc R
C114 C 0.7230(4) 0.1689(2) 0.86019(18) 0.0261(8) Uani 1 1 d .
H114 H 0.7888 0.1357 0.8894 0.031 Uiso 1 1 calc R
C115 C 0.7768(4) 0.2390(2) 0.84347(17) 0.0226(7) Uani 1 1 d .
H115 H 0.8797 0.254 0.8618 0.027 Uiso 1 1 calc R
C116 C 0.6825(4) 0.2874(2) 0.80046(17) 0.0205(7) Uani 1 1 d .
H116 H 0.7215 0.3351 0.7892 0.025 Uiso 1 1 calc R
C121 C 0.3647(4) 0.40541(18) 0.78202(17) 0.0170(6) Uani 1 1 d .
C122 C 0.4006(4) 0.39512(19) 0.85264(17) 0.0213(7) Uani 1 1 d .
H122 H 0.4459 0.3489 0.8704 0.026 Uiso 1 1 calc R
C123 C 0.3703(4) 0.4521(2) 0.89689(18) 0.0273(8) Uani 1 1 d .
H123 H 0.3948 0.4446 0.9448 0.033 Uiso 1 1 calc R
C124 C 0.3048(5) 0.5196(2) 0.8716(2) 0.0302(8) Uani 1 1 d .
H124 H 0.2837 0.5582 0.9021 0.036 Uiso 1 1 calc R
C125 C 0.2702(5) 0.5308(2) 0.8018(2) 0.0301(8) Uani 1 1 d .
H125 H 0.2266 0.5775 0.7844 0.036 Uiso 1 1 calc R
C126 C 0.2987(4) 0.47432(19) 0.75700(18) 0.0221(7) Uani 1 1 d .
H126 H 0.2735 0.4823 0.7092 0.027 Uiso 1 1 calc R
C131 C 0.5203(4) 0.38518(17) 0.66973(16) 0.0161(6) Uani 1 1 d .
C132 C 0.6184(4) 0.44249(19) 0.70064(18) 0.0213(7) Uani 1 1 d .
H132 H 0.6187 0.4546 0.7473 0.026 Uiso 1 1 calc R
C133 C 0.7153(4) 0.4818(2) 0.6637(2) 0.0267(8) Uani 1 1 d .
H133 H 0.7829 0.5197 0.6855 0.032 Uiso 1 1 calc R
C134 C 0.7140(5) 0.4662(2) 0.5954(2) 0.0305(9) Uani 1 1 d .
H134 H 0.7793 0.4937 0.5701 0.037 Uiso 1 1 calc R
C135 C 0.6169(4) 0.4100(2) 0.56383(19) 0.0265(8) Uani 1 1 d .
H135 H 0.6151 0.3992 0.5168 0.032 Uiso 1 1 calc R
C136 C 0.5217(4) 0.36932(19) 0.60122(17) 0.0212(7) Uani 1 1 d .
H136 H 0.457 0.3303 0.5795 0.025 Uiso 1 1 calc R
C1 C 0.2750(4) 0.18418(18) 0.62311(16) 0.0178(7) Uani 1 1 d .
C2 C 0.1569(4) 0.22448(18) 0.57523(15) 0.0160(6) Uani 1 1 d .
C3 C 0.1687(4) 0.30490(18) 0.57892(16) 0.0162(6) Uani 1 1 d .
C4 C 0.1527(4) 0.36164(19) 0.53246(16) 0.0180(7) Uani 1 1 d .
N11 N 0.5689(4) 0.19381(18) 0.61504(16) 0.0275(7) Uani 1 1 d .
C11 C 0.4385(4) 0.19036(18) 0.61896(17) 0.0209(7) Uani 1 1 d .
N12 N 0.2070(4) 0.05061(17) 0.66474(16) 0.0293(7) Uani 1 1 d .
C12 C 0.2359(4) 0.10916(19) 0.64489(17) 0.0211(7) Uani 1 1 d .
C21 C 0.0304(4) 0.18282(18) 0.53113(16) 0.0176(7) Uani 1 1 d .
C22 C -0.1247(4) 0.2056(2) 0.52247(17) 0.0221(7) Uani 1 1 d .
H22 H -0.1536 0.2494 0.5451 0.026 Uiso 1 1 calc R
C23 C -0.2369(4) 0.1637(2) 0.48063(17) 0.0261(8) Uani 1 1 d .
H23 H -0.3431 0.1782 0.4762 0.031 Uiso 1 1 calc R
C24 C -0.1957(5) 0.1012(2) 0.44532(18) 0.0278(8) Uani 1 1 d .
H24 H -0.2734 0.0729 0.417 0.033 Uiso 1 1 calc R
C25 C -0.0419(5) 0.0801(2) 0.45139(19) 0.0306(9) Uani 1 1 d .
H25 H -0.0129 0.0382 0.4262 0.037 Uiso 1 1 calc R
C26 C 0.0711(4) 0.1206(2) 0.49462(19) 0.0274(8) Uani 1 1 d .
H26 H 0.1769 0.1056 0.4992 0.033 Uiso 1 1 calc R
C41 C 0.1411(4) 0.4387(2) 0.55453(16) 0.0215(7) Uani 1 1 d .
N41 N 0.1327(4) 0.49975(18) 0.57271(16) 0.0332(8) Uani 1 1 d .
C42 C 0.1614(4) 0.34877(19) 0.46187(18) 0.0222(7) Uani 1 1 d .
N42 N 0.1715(4) 0.33704(19) 0.40591(16) 0.0344(8) Uani 1 1 d .
C101 C -0.0639(4) 0.22412(18) 0.69113(17) 0.0184(7) Uani 1 1 d .
H101 H -0.1179 0.1874 0.6613 0.022 Uiso 1 1 calc R
C102 C 0.0447(4) 0.20864(19) 0.75047(17) 0.0193(7) Uani 1 1 d .
H102 H 0.0747 0.1599 0.7681 0.023 Uiso 1 1 calc R
C103 C 0.1005(4) 0.27831(19) 0.77872(17) 0.0207(7) Uani 1 1 d .
H103 H 0.1761 0.2848 0.8184 0.025 Uiso 1 1 calc R
C104 C 0.0232(4) 0.33837(19) 0.73701(17) 0.0200(7) Uani 1 1 d .
H104 H 0.0382 0.3912 0.7443 0.024 Uiso 1 1 calc R
C105 C -0.0786(4) 0.3039(2) 0.68362(17) 0.0200(7) Uani 1 1 d .
H105 H -0.1457 0.3296 0.6485 0.024 Uiso 1 1 calc R

loop_
_atom_site_aniso_label
_atom_site_aniso_U_11
_atom_site_aniso_U_22
_atom_site_aniso_U_33
_atom_site_aniso_U_23
_atom_site_aniso_U_13
_atom_site_aniso_U_12
Ru1 0.01205(14) 0.01325(14) 0.01411(14) 0.00074(8) 0.00037(9) -0.00041(9)
P1 0.0134(4) 0.0128(4) 0.0158(4) -0.0010(3) 0.0021(3) -0.0007(3)
C111 0.0183(17) 0.0152(15) 0.0138(14) -0.0023(11) 0.0020(12) 0.0031(13)
C112 0.0206(18) 0.0193(17) 0.0266(17) 0.0017(13) -0.0048(14) -0.0010(14)
C113 0.035(2) 0.0178(16) 0.0297(19) 0.0056(14) -0.0005(16) 0.0023(15)
C114 0.029(2) 0.0254(18) 0.0222(17) 0.0006(14) -0.0022(14) 0.0104(15)
C115 0.0157(17) 0.034(2) 0.0176(16) 0.0010(14) -0.0002(13) 0.0050(14)
C116 0.0172(17) 0.0236(17) 0.0215(16) 0.0003(13) 0.0053(13) 0.0013(14)
C121 0.0110(16) 0.0160(15) 0.0238(16) -0.0038(13) 0.0023(12) -0.0025(12)
C122 0.0184(17) 0.0219(17) 0.0233(17) -0.0010(13) 0.0030(13) -0.0036(14)
C123 0.027(2) 0.034(2) 0.0215(17) -0.0076(15) 0.0062(14) -0.0078(16)
C124 0.035(2) 0.0244(19) 0.035(2) -0.0123(15) 0.0158(17) -0.0060(16)
C125 0.032(2) 0.0202(18) 0.040(2) -0.0052(15) 0.0104(17) 0.0009(15)
C126 0.0213(18) 0.0202(17) 0.0251(17) -0.0029(14) 0.0044(14) 0.0024(14)
C131 0.0129(16) 0.0139(15) 0.0216(16) 0.0035(12) 0.0035(12) 0.0016(12)
C132 0.0184(18) 0.0188(16) 0.0271(18) -0.0019(13) 0.0051(14) 0.0006(13)
C133 0.0244(19) 0.0172(17) 0.040(2) 0.0010(15) 0.0094(16) -0.0049(14)
C134 0.027(2) 0.0224(18) 0.045(2) 0.0126(16) 0.0144(17) 0.0038(15)
C135 0.0223(19) 0.033(2) 0.0254(18) 0.0054(15) 0.0079(15) 0.0025(15)
C136 0.0151(17) 0.0223(17) 0.0252(17) 0.0025(13) 0.0004(13) 0.0019(13)
C1 0.0162(17) 0.0168(15) 0.0190(16) -0.0038(12) -0.0017(12) -0.0001(13)
C2 0.0136(16) 0.0214(17) 0.0124(14) -0.0014(12) 0.0003(12) 0.0018(13)
C3 0.0097(15) 0.0175(16) 0.0203(16) -0.0007(12) -0.0014(12) -0.0010(12)
C4 0.0180(17) 0.0193(16) 0.0158(15) 0.0006(12) -0.0003(12) -0.0026(13)
N11 0.0186(18) 0.0282(16) 0.0356(17) -0.0053(13) 0.0041(13) 0.0035(13)
C11 0.026(2) 0.0161(16) 0.0201(16) -0.0032(12) 0.0023(14) 0.0044(14)
N12 0.0339(18) 0.0215(16) 0.0293(16) 0.0007(13) -0.0047(13) -0.0014(13)
C12 0.0208(18) 0.0190(18) 0.0212(16) -0.0031(13) -0.0033(13) 0.0032(14)
C21 0.0191(17) 0.0158(15) 0.0164(15) 0.0006(12) -0.0019(13) -0.0034(13)
C22 0.0230(18) 0.0254(17) 0.0171(16) 0.0012(13) 0.0013(13) 0.0009(14)
C23 0.0184(18) 0.039(2) 0.0198(17) 0.0017(15) -0.0016(13) -0.0037(15)
C24 0.032(2) 0.0226(18) 0.0246(18) 0.0021(14) -0.0068(15) -0.0076(16)
C25 0.037(2) 0.0206(18) 0.0304(19) -0.0087(15) -0.0063(16) 0.0017(16)
C26 0.0223(19) 0.0222(17) 0.035(2) -0.0045(15) -0.0043(15) 0.0033(15)
C41 0.0242(18) 0.0248(19) 0.0137(15) 0.0031(13) -0.0022(13) -0.0026(14)
N41 0.047(2) 0.0193(16) 0.0294(17) -0.0023(13) -0.0046(15) 0.0013(14)
C42 0.0215(18) 0.0201(16) 0.0243(19) 0.0006(14) 0.0012(14) -0.0064(14)
N42 0.048(2) 0.0365(18) 0.0186(16) -0.0033(13) 0.0056(14) -0.0088(16)
C101 0.0140(16) 0.0228(17) 0.0195(16) -0.0007(13) 0.0055(13) -0.0051(13)
C102 0.0160(17) 0.0229(16) 0.0194(16) 0.0029(13) 0.0038(13) -0.0037(13)
C103 0.0182(17) 0.0263(18) 0.0182(16) 0.0005(13) 0.0050(13) -0.0037(14)
C104 0.0158(17) 0.0226(17) 0.0228(17) -0.0009(13) 0.0069(13) 0.0000(13)
C105 0.0143(16) 0.0268(18) 0.0192(16) 0.0017(13) 0.0042(13) 0.0029(14)

loop_
_atom_type_symbol
_atom_type_description
_atom_type_scat_dispersion_real
_atom_type_scat_dispersion_imag
_atom_type_scat_source
C C 0.0181 0.0091 'International Tables Vol C Tables 4.2.6.8 and 6.1.1.4'
H H 0 0 'International Tables Vol C Tables 4.2.6.8 and 6.1.1.4'
N N 0.0311 0.018 'International Tables Vol C Tables 4.2.6.8 and 6.1.1.4'
P P 0.2955 0.4335 'International Tables Vol C Tables 4.2.6.8 and 6.1.1.4'
Ru Ru 0.0552 3.296 'International Tables Vol C Tables 4.2.6.8 and 6.1.1.4'

loop_
_geom_angle_atom_site_label_1
_geom_angle_atom_site_label_2
_geom_angle_atom_site_label_3
_geom_angle
C3 Ru1 C2 40.41(13)
C3 Ru1 C1 71.38(12)
C2 Ru1 C1 39.81(12)
C3 Ru1 C105 100.79(12)
C2 Ru1 C105 107.65(12)
C1 Ru1 C105 136.72(13)
C3 Ru1 C104 119.57(13)
C2 Ru1 C104 143.35(12)
C1 Ru1 C104 166.00(13)
C105 Ru1 C104 37.24(12)
C3 Ru1 C101 114.97(12)
C2 Ru1 C101 95.78(12)
C1 Ru1 C101 105.80(12)
C105 Ru1 C101 37.50(13)
C104 Ru1 C101 62.46(12)
C3 Ru1 C103 157.50(13)
C2 Ru1 C103 154.58(13)
C1 Ru1 C103 131.01(12)
C105 Ru1 C103 62.29(12)
C104 Ru1 C103 38.02(12)
C101 Ru1 C103 61.59(12)
C3 Ru1 C102 150.41(12)
C2 Ru1 C102 118.24(12)
C1 Ru1 C102 103.75(13)
C105 Ru1 C102 62.00(12)
C104 Ru1 C102 62.34(13)
C101 Ru1 C102 36.76(12)
C103 Ru1 C102 36.48(12)
C3 Ru1 P1 95.16(9)
C2 Ru1 P1 115.29(9)
C1 Ru1 P1 93.99(9)
C105 Ru1 P1 129.29(9)
C104 Ru1 P1 93.59(9)
C101 Ru1 P1 147.79(9)
C103 Ru1 P1 86.23(9)
C102 Ru1 P1 114.40(9)
C121 P1 C111 103.08(15)
C121 P1 C131 100.07(15)
C111 P1 C131 105.64(15)
C121 P1 Ru1 110.66(11)
C111 P1 Ru1 111.77(11)
C131 P1 Ru1 123.33(11)
C112 C111 C116 118.0(3)
C112 C111 P1 120.3(3)
C116 C111 P1 121.6(2)
C113 C112 C111 120.7(3)
C113 C112 H112 119.7
C111 C112 H112 119.7
C114 C113 C112 120.6(3)
C114 C113 H113 119.7
C112 C113 H113 119.7
C113 C114 C115 119.3(3)
C113 C114 H114 120.3
C115 C114 H114 120.3
C116 C115 C114 120.8(3)
C116 C115 H115 119.6
C114 C115 H115 119.6
C115 C116 C111 120.7(3)
C115 C116 H116 119.7
C111 C116 H116 119.7
C122 C121 C126 118.7(3)
C122 C121 P1 122.5(3)
C126 C121 P1 118.8(3)
C123 C122 C121 120.3(3)
C123 C122 H122 119.8
C121 C122 H122 119.8
C124 C123 C122 120.4(3)
C124 C123 H123 119.8
C122 C123 H123 119.8
C123 C124 C125 119.8(3)
C123 C124 H124 120.1
C125 C124 H124 120.1
C126 C125 C124 120.4(4)
C126 C125 H125 119.8
C124 C125 H125 119.8
C125 C126 C121 120.3(3)
C125 C126 H126 119.9
C121 C126 H126 119.9
C136 C131 C132 118.3(3)
C136 C131 P1 122.4(3)
C132 C131 P1 119.4(3)
C133 C132 C131 120.6(3)
C133 C132 H132 119.7
C131 C132 H132 119.7
C134 C133 C132 120.5(3)
C134 C133 H133 119.7
C132 C133 H133 119.7
C133 C134 C135 119.6(3)
C133 C134 H134 120.2
C135 C134 H134 120.2
C134 C135 C136 120.0(3)
C134 C135 H135 120
C136 C135 H135 120
C131 C136 C135 121.0(3)
C131 C136 H136 119.5
C135 C136 H136 119.5
C11 C1 C12 111.5(3)
C11 C1 C2 121.5(3)
C12 C1 C2 117.5(3)
C11 C1 Ru1 119.8(2)
C12 C1 Ru1 111.8(2)
C2 C1 Ru1 68.17(17)
C3 C2 C1 114.4(3)
C3 C2 C21 124.3(3)
C1 C2 C21 121.1(3)
C3 C2 Ru1 64.12(17)
C1 C2 Ru1 72.03(17)
C21 C2 Ru1 129.9(2)
C4 C3 C2 134.8(3)
C4 C3 Ru1 147.7(3)
C2 C3 Ru1 75.47(18)
C3 C4 C42 122.1(3)
C3 C4 C41 119.9(3)
C42 C4 C41 117.7(3)
N11 C11 C1 178.6(4)
N12 C12 C1 177.3(4)
C26 C21 C22 119.1(3)
C26 C21 C2 118.0(3)
C22 C21 C2 122.8(3)
C23 C22 C21 119.7(3)
C23 C22 H22 120.1
C21 C22 H22 120.1
C24 C23 C22 120.7(3)
C24 C23 H23 119.6
C22 C23 H23 119.6
C25 C24 C23 119.9(3)
C25 C24 H24 120
C23 C24 H24 120
C24 C25 C26 119.7(3)
C24 C25 H25 120.1
C26 C25 H25 120.1
C21 C26 C25 120.7(3)
C21 C26 H26 119.6
C25 C26 H26 119.6
N41 C41 C4 179.3(4)
N42 C42 C4 178.1(4)
C102 C101 C105 108.4(3)
C102 C101 Ru1 73.29(19)
C105 C101 Ru1 70.57(18)
C102 C101 H101 125.8
C105 C101 H101 125.8
Ru1 C101 H101 122
C103 C102 C101 107.7(3)
C103 C102 Ru1 70.49(19)
C101 C102 Ru1 69.95(18)
C103 C102 H102 126.1
C101 C102 H102 126.1
Ru1 C102 H102 125
C102 C103 C104 108.4(3)
C102 C103 Ru1 73.03(19)
C104 C103 Ru1 69.97(18)
C102 C103 H103 125.8
C104 C103 H103 125.8
Ru1 C103 H103 122.8
C105 C104 C103 107.0(3)
C105 C104 Ru1 71.33(19)
C103 C104 Ru1 72.00(19)
C105 C104 H104 126.5
C103 C104 H104 126.5
Ru1 C104 H104 121.9
C104 C105 C101 108.4(3)
C104 C105 Ru1 71.43(19)
C101 C105 Ru1 71.93(19)
C104 C105 H105 125.8
C101 C105 H105 125.8
Ru1 C105 H105 122.5

loop_
_geom_bond_atom_site_label_1
_geom_bond_atom_site_label_2
_geom_bond_distance
Ru1 C3 1.979(3)
Ru1 C2 2.130(3)
Ru1 C1 2.182(3)
Ru1 C105 2.203(3)
Ru1 C104 2.204(3)
Ru1 C101 2.220(3)
Ru1 C103 2.231(3)
Ru1 C102 2.264(3)
Ru1 P1 2.3734(8)
P1 C121 1.827(3)
P1 C111 1.831(3)
P1 C131 1.842(3)
C111 C112 1.397(5)
C111 C116 1.398(5)
C112 C113 1.392(5)
C112 H112 0.95
C113 C114 1.374(6)
C113 H113 0.95
C114 C115 1.384(5)
C114 H114 0.95
C115 C116 1.383(5)
C115 H115 0.95
C116 H116 0.95
C121 C122 1.398(5)
C121 C126 1.403(5)
C122 C123 1.389(5)
C122 H122 0.95
C123 C124 1.382(6)
C123 H123 0.95
C124 C125 1.386(6)
C124 H124 0.95
C125 C126 1.385(5)
C125 H125 0.95
C126 H126 0.95
C131 C136 1.390(5)
C131 C132 1.402(5)
C132 C133 1.390(5)
C132 H132 0.95
C133 C134 1.382(6)
C133 H133 0.95
C134 C135 1.387(6)
C134 H134 0.95
C135 C136 1.398(5)
C135 H135 0.95
C136 H136 0.95
C1 C11 1.445(5)
C1 C12 1.452(5)
C1 C2 1.469(4)
C2 C3 1.426(5)
C2 C21 1.488(4)
C3 C4 1.354(5)
C4 C42 1.433(5)
C4 C41 1.439(5)
N11 C11 1.153(5)
N12 C12 1.150(5)
C21 C26 1.394(5)
C21 C22 1.394(5)
C22 C23 1.390(5)
C22 H22 0.95
C23 C24 1.387(5)
C23 H23 0.95
C24 C25 1.378(6)
C24 H24 0.95
C25 C26 1.395(5)
C25 H25 0.95
C26 H26 0.95
C41 N41 1.144(5)
C42 N42 1.147(5)
C101 C102 1.414(5)
C101 C105 1.422(5)
C101 H101 0.95
C102 C103 1.407(5)
C102 H102 0.95
C103 C104 1.445(5)
C103 H103 0.95
C104 C105 1.407(5)
C104 H104 0.95
C105 H105 0.95
